data_2237259
loop_
_publ_author_name
'Nayak, Susanta K.'
'Venugopala, K. N.'
'Odhav, Bharti'

_publ_section_title
;
 Methyl
 4-(4-chlorophenyl)-8-iodo-2-methyl-6-oxo-1,6-dihydro-4<i>H</i>-pyrimido[2,1-<i>b</i>]quinazoline-3-carboxylate
;
_journal_coeditor_code YK2082
_journal_issue 1
_journal_name_full 'Acta Crystallographica Section E'
_journal_page_first o123
_journal_page_last o124
_journal_paper_doi 10.1107/S1600536812050787
_journal_volume 69
_journal_year 2013
_chemical_formula_iupac 'C20 H15 Cl I N3 O3'
_chemical_formula_moiety 'C20 H15 Cl I N3 O3'
_chemical_formula_sum 'C20 H15 Cl I N3 O3'
_chemical_formula_weight 507.70
_chemical_melting_point 467(2)
_chemical_name_systematic
;
Methyl 4-(4-chlorophenyl)-8-iodo-2-methyl-6-oxo-1,6-dihydro-4<i>H</i>-
pyrimido[2,1-<i>b</i>]quinazoline-3-carboxylate
;
_space_group_IT_number 2
_symmetry_cell_setting triclinic
_symmetry_space_group_name_Hall '-P 1'
_symmetry_space_group_name_H-M 'P -1'
_atom_sites_solution_hydrogens geom
_atom_sites_solution_primary direct
_atom_sites_solution_secondary difmap
_cell_angle_alpha 106.66(3)
_cell_angle_beta 103.53(2)
_cell_angle_gamma 92.79(3)
_cell_formula_units_Z 2
_cell_length_a 7.3443(15)
_cell_length_b 10.847(2)
_cell_length_c 12.475(3)
_cell_measurement_reflns_used 560
_cell_measurement_temperature 173(2)
_cell_measurement_theta_max 26.0
_cell_measurement_theta_min 2.9
_cell_volume 918.5(4)
_computing_cell_refinement 'SAINT (Bruker, 2008)'
_computing_data_collection 'APEX2 (Bruker, 2008)'
_computing_data_reduction 'SAINT (Bruker, 2008)'
_computing_molecular_graphics
;
ORTEP-3 for Windows (Farrugia, 2012) and <i>Mercury</i>
(Macrae <i>et al.</i>, 2008)
;
_computing_publication_material 'PLATON (Spek, 2009) and PARST (Nardelli, 1995)'
_computing_structure_refinement 'SHELXL97 (Sheldrick, 2008)'
_computing_structure_solution 'SHELXS97 (Sheldrick, 2008)'
_diffrn_ambient_temperature 173(2)
_diffrn_measured_fraction_theta_full 0.999
_diffrn_measured_fraction_theta_max 0.999
_diffrn_measurement_device_type 'Bruker APEXII Kappa DUO CCD'
_diffrn_measurement_method '0.5\% \f scans and \w scans'
_diffrn_radiation_monochromator graphite
_diffrn_radiation_source 'fine-focus sealed tube'
_diffrn_radiation_type MoK\a
_diffrn_radiation_wavelength 0.71073
_diffrn_reflns_av_R_equivalents 0.0171
_diffrn_reflns_av_sigmaI/netI 0.0300
_diffrn_reflns_limit_h_max 9
_diffrn_reflns_limit_h_min -9
_diffrn_reflns_limit_k_max 13
_diffrn_reflns_limit_k_min -13
_diffrn_reflns_limit_l_max 15
_diffrn_reflns_limit_l_min -15
_diffrn_reflns_number 7109
_diffrn_reflns_reduction_process
;
;
_diffrn_reflns_theta_full 26.00
_diffrn_reflns_theta_max 26.00
_diffrn_reflns_theta_min 2.87
_diffrn_standards_decay_% 0
_diffrn_standards_interval_count 0
_diffrn_standards_interval_time 0
_diffrn_standards_number 0
_exptl_absorpt_coefficient_mu 1.917
_exptl_absorpt_correction_T_max 0.8026
_exptl_absorpt_correction_T_min 0.6458
_exptl_absorpt_correction_type multi-scan
_exptl_absorpt_process_details '(SADABS; Bruker, 2008)'
_exptl_crystal_colour yellow
_exptl_crystal_density_diffrn 1.836
_exptl_crystal_density_method 'Not Measured'
_exptl_crystal_description plate
_exptl_crystal_F_000 500
_exptl_crystal_size_max 0.25
_exptl_crystal_size_mid 0.14
_exptl_crystal_size_min 0.12
_refine_diff_density_max 0.888
_refine_diff_density_min -0.518
_refine_ls_extinction_method none
_refine_ls_goodness_of_fit_ref 1.085
_refine_ls_hydrogen_treatment constr
_refine_ls_matrix_type full
_refine_ls_number_parameters 255
_refine_ls_number_reflns 3602
_refine_ls_number_restraints 0
_refine_ls_restrained_S_all 1.085
_refine_ls_R_factor_all 0.0317
_refine_ls_R_factor_gt 0.0241
_refine_ls_shift/su_max 0.003
_refine_ls_shift/su_mean 0.000
_refine_ls_structure_factor_coef Fsqd
_refine_ls_weighting_details 'calc w=1/[\s^2^(Fo^2^)+(0.0285P)^2^+0.4298P] where P=(Fo^2^+2Fc^2^)/3'
_refine_ls_weighting_scheme calc
_refine_ls_wR_factor_gt 0.0572
_refine_ls_wR_factor_ref 0.0592
_reflns_number_gt 3147
_reflns_number_total 3602
_reflns_threshold_expression I>2\s(I)
_cod_data_source_file yk2082.cif
_cod_data_source_block I
_cod_database_code 2237259
_cod_database_fobs_code 2237259

loop_
_symmetry_equiv_pos_site_id
_symmetry_equiv_pos_as_xyz
1 x,y,z
2 -x,-y,-z

loop_
_atom_site_type_symbol
_atom_site_label
_atom_site_fract_x
_atom_site_fract_y
_atom_site_fract_z
_atom_site_U_iso_or_equiv
_atom_site_adp_type
_atom_site_calc_flag
_atom_site_refinement_flags
_atom_site_occupancy
_atom_site_symmetry_multiplicity
I I1 1.42667(2) 0.047532(17) 1.168961(15) 0.02807(8) Uani d . 1 1
Cl Cl1 0.75652(11) -0.07966(7) 0.33638(6) 0.03791(19) Uani d . 1 1
O O1 0.6050(3) 0.62853(18) 0.61509(16) 0.0272(4) Uani d . 1 1
O O2 0.9047(3) 0.59136(19) 0.62752(17) 0.0287(4) Uani d . 1 1
O O3 1.2104(2) 0.34709(18) 0.86038(16) 0.0250(4) Uani d . 1 1
N N1 0.5905(3) 0.4115(2) 0.84598(19) 0.0238(5) Uani d . 1 1
H H1 0.4842 0.3915 0.8617 0.029 Uiso calc R 1 1
N N2 0.9040(3) 0.3772(2) 0.85309(17) 0.0184(4) Uani d . 1 1
N N3 0.7400(3) 0.3144(2) 0.97648(19) 0.0235(5) Uani d . 1 1
C C1 0.6278(4) 0.7087(3) 0.5443(3) 0.0312(7) Uani d . 1 1
H H1A 0.7308 0.7789 0.5874 0.047 Uiso calc R 1 1
H H1B 0.5104 0.7457 0.5232 0.047 Uiso calc R 1 1
H H1C 0.6577 0.6562 0.4738 0.047 Uiso calc R 1 1
C C2 0.7579(4) 0.5753(2) 0.6529(2) 0.0205(6) Uani d . 1 1
C C3 0.7317(3) 0.4945(2) 0.7260(2) 0.0185(5) Uani d . 1 1
C C4 0.5854(4) 0.4883(2) 0.7733(2) 0.0208(5) Uani d . 1 1
C C5 0.4109(4) 0.5552(3) 0.7604(3) 0.0270(6) Uani d . 1 1
H H5A 0.4379 0.6358 0.7432 0.041 Uiso calc R 1 1
H H5B 0.3712 0.5751 0.8326 0.041 Uiso calc R 1 1
H H5C 0.3097 0.4983 0.6969 0.041 Uiso calc R 1 1
C C6 0.8863(3) 0.4093(2) 0.7435(2) 0.0182(5) Uani d . 1 1
H H6 1.0084 0.4588 0.7491 0.022 Uiso calc R 1 1
C C7 0.8535(3) 0.2847(2) 0.6416(2) 0.0180(5) Uani d . 1 1
C C8 0.9062(4) 0.2870(3) 0.5422(2) 0.0230(6) Uani d . 1 1
H H8 0.9657 0.3653 0.5392 0.028 Uiso calc R 1 1
C C9 0.8728(4) 0.1763(3) 0.4471(2) 0.0268(6) Uani d . 1 1
H H9 0.9064 0.1790 0.3787 0.032 Uiso calc R 1 1
C C10 0.7903(4) 0.0623(3) 0.4531(2) 0.0261(6) Uani d . 1 1
C C11 0.7360(4) 0.0575(3) 0.5507(2) 0.0270(6) Uani d . 1 1
H H11 0.6781 -0.0213 0.5536 0.032 Uiso calc R 1 1
C C12 0.7672(4) 0.1693(3) 0.6445(2) 0.0231(6) Uani d . 1 1
H H12 0.7290 0.1669 0.7116 0.028 Uiso calc R 1 1
C C13 0.7476(4) 0.3651(2) 0.8947(2) 0.0192(5) Uani d . 1 1
C C14 0.8986(4) 0.2618(2) 1.0197(2) 0.0212(6) Uani d . 1 1
C C15 0.8893(4) 0.1949(3) 1.0998(2) 0.0262(6) Uani d . 1 1
H H15 0.7788 0.1913 1.1265 0.031 Uiso calc R 1 1
C C16 1.0389(4) 0.1347(3) 1.1397(2) 0.0264(6) Uani d . 1 1
H H16 1.0300 0.0875 1.1921 0.032 Uiso calc R 1 1
C C17 1.2046(4) 0.1424(3) 1.1035(2) 0.0233(6) Uani d . 1 1
C C18 1.2198(4) 0.2091(3) 1.0265(2) 0.0227(6) Uani d . 1 1
H H18 1.3325 0.2143 1.0022 0.027 Uiso calc R 1 1
C C19 1.0655(4) 0.2691(2) 0.9845(2) 0.0194(5) Uani d . 1 1
C C20 1.0732(4) 0.3341(2) 0.8977(2) 0.0194(5) Uani d . 1 1

loop_
_atom_site_aniso_label
_atom_site_aniso_U_11
_atom_site_aniso_U_22
_atom_site_aniso_U_33
_atom_site_aniso_U_12
_atom_site_aniso_U_13
_atom_site_aniso_U_23
I1 0.02738(11) 0.03098(12) 0.02945(11) 0.00738(8) 0.00520(8) 0.01593(8)
Cl1 0.0363(4) 0.0311(4) 0.0339(4) 0.0142(3) -0.0019(3) -0.0018(3)
O1 0.0242(10) 0.0311(11) 0.0342(11) 0.0093(8) 0.0084(9) 0.0202(9)
O2 0.0265(11) 0.0315(11) 0.0400(12) 0.0078(8) 0.0166(9) 0.0220(9)
O3 0.0167(9) 0.0348(11) 0.0314(10) 0.0061(8) 0.0103(8) 0.0185(9)
N1 0.0154(11) 0.0320(13) 0.0320(13) 0.0073(9) 0.0111(10) 0.0173(10)
N2 0.0153(11) 0.0229(12) 0.0202(11) 0.0031(9) 0.0065(9) 0.0097(9)
N3 0.0213(12) 0.0289(13) 0.0247(12) 0.0064(10) 0.0095(10) 0.0115(10)
C1 0.0335(16) 0.0341(17) 0.0321(16) 0.0071(13) 0.0055(13) 0.0215(13)
C2 0.0221(14) 0.0174(13) 0.0205(13) 0.0040(11) 0.0037(11) 0.0044(11)
C3 0.0159(13) 0.0186(13) 0.0205(13) 0.0023(10) 0.0037(10) 0.0060(11)
C4 0.0209(14) 0.0191(13) 0.0231(13) 0.0042(11) 0.0047(11) 0.0080(11)
C5 0.0230(14) 0.0303(15) 0.0363(16) 0.0118(12) 0.0140(13) 0.0168(13)
C6 0.0167(12) 0.0228(14) 0.0194(13) 0.0034(10) 0.0069(10) 0.0113(11)
C7 0.0121(12) 0.0223(14) 0.0220(13) 0.0069(10) 0.0039(10) 0.0103(11)
C8 0.0208(14) 0.0261(15) 0.0264(14) 0.0047(11) 0.0102(11) 0.0113(12)
C9 0.0237(14) 0.0353(17) 0.0237(14) 0.0103(13) 0.0078(12) 0.0100(12)
C10 0.0210(14) 0.0263(15) 0.0251(14) 0.0107(12) -0.0004(12) 0.0027(12)
C11 0.0242(15) 0.0211(15) 0.0360(16) 0.0041(12) 0.0032(12) 0.0128(13)
C12 0.0227(14) 0.0247(15) 0.0254(14) 0.0046(11) 0.0077(12) 0.0113(12)
C13 0.0176(13) 0.0205(13) 0.0199(13) 0.0040(10) 0.0070(11) 0.0046(11)
C14 0.0221(14) 0.0218(14) 0.0198(13) 0.0045(11) 0.0056(11) 0.0058(11)
C15 0.0260(15) 0.0340(16) 0.0237(14) 0.0041(12) 0.0122(12) 0.0119(12)
C16 0.0308(15) 0.0312(16) 0.0217(14) 0.0047(12) 0.0079(12) 0.0141(12)
C17 0.0256(14) 0.0240(14) 0.0202(13) 0.0057(11) 0.0042(11) 0.0075(11)
C18 0.0223(14) 0.0247(14) 0.0220(14) 0.0044(11) 0.0066(11) 0.0079(11)
C19 0.0183(13) 0.0212(13) 0.0192(13) 0.0014(11) 0.0052(10) 0.0070(11)
C20 0.0187(13) 0.0193(13) 0.0190(13) 0.0023(10) 0.0029(11) 0.0058(11)

loop_
_atom_type_symbol
_atom_type_description
_atom_type_scat_dispersion_real
_atom_type_scat_dispersion_imag
_atom_type_scat_source
C C 0.0033 0.0016 ' International Tables Vol C Tables 4.2.6.8 and 6.1.1.4'
H H 0.0000 0.0000 ' International Tables Vol C Tables 4.2.6.8 and 6.1.1.4'
Cl Cl 0.1484 0.1585 ' International Tables Vol C Tables 4.2.6.8 and 6.1.1.4'
I I -0.4742 1.8119 ' International Tables Vol C Tables 4.2.6.8 and 6.1.1.4'
N N 0.0061 0.0033 ' International Tables Vol C Tables 4.2.6.8 and 6.1.1.4'
O O 0.0106 0.0060 ' International Tables Vol C Tables 4.2.6.8 and 6.1.1.4'

loop_
_geom_angle_atom_site_label_1
_geom_angle_atom_site_label_2
_geom_angle_atom_site_label_3
_geom_angle
C2 O1 C1 115.4(2)
C13 N1 C4 125.0(2)
C13 N1 H1 117.5
C4 N1 H1 117.5
C13 N2 C20 121.4(2)
C13 N2 C6 120.6(2)
C20 N2 C6 116.72(19)
C13 N3 C14 116.7(2)
O1 C1 H1A 109.5
O1 C1 H1B 109.5
H1A C1 H1B 109.5
O1 C1 H1C 109.5
H1A C1 H1C 109.5
H1B C1 H1C 109.5
O2 C2 O1 122.5(2)
O2 C2 C3 123.1(2)
O1 C2 C3 114.4(2)
C4 C3 C2 126.5(2)
C4 C3 C6 119.8(2)
C2 C3 C6 113.7(2)
C3 C4 N1 118.3(2)
C3 C4 C5 129.1(2)
N1 C4 C5 112.6(2)
C4 C5 H5A 109.5
C4 C5 H5B 109.5
H5A C5 H5B 109.5
C4 C5 H5C 109.5
H5A C5 H5C 109.5
H5B C5 H5C 109.5
N2 C6 C3 111.06(19)
N2 C6 C7 110.0(2)
C3 C6 C7 111.7(2)
N2 C6 H6 108.0
C3 C6 H6 108.0
C7 C6 H6 108.0
C12 C7 C8 118.8(2)
C12 C7 C6 121.6(2)
C8 C7 C6 119.6(2)
C9 C8 C7 120.7(3)
C9 C8 H8 119.6
C7 C8 H8 119.6
C10 C9 C8 119.3(3)
C10 C9 H9 120.4
C8 C9 H9 120.4
C9 C10 C11 121.1(3)
C9 C10 Cl1 119.8(2)
C11 C10 Cl1 119.1(2)
C10 C11 C12 119.1(3)
C10 C11 H11 120.4
C12 C11 H11 120.4
C11 C12 C7 120.9(2)
C11 C12 H12 119.5
C7 C12 H12 119.5
N3 C13 N1 118.2(2)
N3 C13 N2 125.2(2)
N1 C13 N2 116.6(2)
N3 C14 C19 122.9(2)
N3 C14 C15 118.4(2)
C19 C14 C15 118.7(2)
C16 C15 C14 120.4(2)
C16 C15 H15 119.8
C14 C15 H15 119.8
C15 C16 C17 120.3(2)
C15 C16 H16 119.8
C17 C16 H16 119.8
C18 C17 C16 120.8(2)
C18 C17 I1 121.37(19)
C16 C17 I1 117.80(19)
C17 C18 C19 118.7(2)
C17 C18 H18 120.6
C19 C18 H18 120.6
C14 C19 C18 121.0(2)
C14 C19 C20 118.9(2)
C18 C19 C20 120.0(2)
O3 C20 N2 120.3(2)
O3 C20 C19 125.0(2)
N2 C20 C19 114.7(2)

loop_
_geom_bond_atom_site_label_1
_geom_bond_atom_site_label_2
_geom_bond_distance
I1 C17 2.099(3)
Cl1 C10 1.750(3)
O1 C2 1.338(3)
O1 C1 1.436(3)
O2 C2 1.211(3)
O3 C20 1.223(3)
N1 C13 1.363(3)
N1 C4 1.392(3)
N1 H1 0.8800
N2 C13 1.382(3)
N2 C20 1.398(3)
N2 C6 1.483(3)
N3 C13 1.301(3)
N3 C14 1.386(3)
C1 H1A 0.9800
C1 H1B 0.9800
C1 H1C 0.9800
C2 C3 1.469(3)
C3 C4 1.349(3)
C3 C6 1.515(3)
C4 C5 1.502(4)
C5 H5A 0.9800
C5 H5B 0.9800
C5 H5C 0.9800
C6 C7 1.530(4)
C6 H6 1.0000
C7 C12 1.389(4)
C7 C8 1.390(3)
C8 C9 1.389(4)
C8 H8 0.9500
C9 C10 1.379(4)
C9 H9 0.9500
C10 C11 1.380(4)
C11 C12 1.388(4)
C11 H11 0.9500
C12 H12 0.9500
C14 C19 1.401(4)
C14 C15 1.404(4)
C15 C16 1.372(4)
C15 H15 0.9500
C16 C17 1.401(4)
C16 H16 0.9500
C17 C18 1.379(4)
C18 C19 1.405(4)
C18 H18 0.9500
C19 C20 1.461(3)

loop_
_geom_hbond_atom_site_label_D
_geom_hbond_atom_site_label_H
_geom_hbond_atom_site_label_A
_geom_hbond_site_symmetry_A
_geom_hbond_distance_DH
_geom_hbond_distance_HA
_geom_hbond_distance_DA
_geom_hbond_angle_DHA
_geom_hbond_publ_flag
N1 H1 O3 1_455 0.88 2.04 2.903(3) 167 yes
C5 H5A O1 . 0.98 2.22 2.807(4) 117 yes
C8 H8 O2 . 0.95 2.49 3.167(4) 128 yes
C1 H1B Cg1 2_444 0.98 2.67 3.647(4) 175 yes

loop_
_geom_torsion_atom_site_label_1
_geom_torsion_atom_site_label_2
_geom_torsion_atom_site_label_3
_geom_torsion_atom_site_label_4
_geom_torsion
C1 O1 C2 O2 -1.3(4)
C1 O1 C2 C3 179.5(2)
O2 C2 C3 C4 168.5(3)
O1 C2 C3 C4 -12.4(4)
O2 C2 C3 C6 -13.4(4)
O1 C2 C3 C6 165.8(2)
C2 C3 C4 N1 -176.2(2)
C6 C3 C4 N1 5.7(4)
C2 C3 C4 C5 3.0(5)
C6 C3 C4 C5 -175.0(3)
C13 N1 C4 C3 15.7(4)
C13 N1 C4 C5 -163.7(2)
C13 N2 C6 C3 31.8(3)
C20 N2 C6 C3 -161.1(2)
C13 N2 C6 C7 -92.5(3)
C20 N2 C6 C7 74.6(3)
C4 C3 C6 N2 -27.2(3)
C2 C3 C6 N2 154.5(2)
C4 C3 C6 C7 96.0(3)
C2 C3 C6 C7 -82.2(3)
N2 C6 C7 C12 27.4(3)
C3 C6 C7 C12 -96.5(3)
N2 C6 C7 C8 -154.5(2)
C3 C6 C7 C8 81.7(3)
C12 C7 C8 C9 0.2(4)
C6 C7 C8 C9 -178.0(2)
C7 C8 C9 C10 -1.5(4)
C8 C9 C10 C11 1.7(4)
C8 C9 C10 Cl1 -177.3(2)
C9 C10 C11 C12 -0.6(4)
Cl1 C10 C11 C12 178.3(2)
C10 C11 C12 C7 -0.7(4)
C8 C7 C12 C11 0.9(4)
C6 C7 C12 C11 179.1(2)
C14 N3 C13 N1 176.6(2)
C14 N3 C13 N2 -4.1(4)
C4 N1 C13 N3 168.0(2)
C4 N1 C13 N2 -11.4(4)
C20 N2 C13 N3 0.0(4)
C6 N2 C13 N3 166.5(2)
C20 N2 C13 N1 179.3(2)
C6 N2 C13 N1 -14.2(3)
C13 N3 C14 C19 4.3(4)
C13 N3 C14 C15 -173.8(2)
N3 C14 C15 C16 176.1(3)
C19 C14 C15 C16 -2.0(4)
C14 C15 C16 C17 1.8(4)
C15 C16 C17 C18 -0.7(4)
C15 C16 C17 I1 179.9(2)
C16 C17 C18 C19 -0.1(4)
I1 C17 C18 C19 179.16(19)
N3 C14 C19 C18 -176.9(2)
C15 C14 C19 C18 1.1(4)
N3 C14 C19 C20 -0.5(4)
C15 C14 C19 C20 177.5(2)
C17 C18 C19 C14 -0.1(4)
C17 C18 C19 C20 -176.4(2)
C13 N2 C20 O3 -179.2(2)
C6 N2 C20 O3 13.8(3)
C13 N2 C20 C19 3.8(3)
C6 N2 C20 C19 -163.2(2)
C14 C19 C20 O3 179.8(3)
C18 C19 C20 O3 -3.8(4)
C14 C19 C20 N2 -3.4(3)
C18 C19 C20 N2 173.0(2)
